data_1502649
loop_
_publ_author_name
'Soh, Chai Hoon'
'Lam, Yulin'

_publ_section_title
;
 Microwave-assisted synthesis of substituted
 2-(benzylthio)imidazo[1,2a]pyrimidin-5-ones.
;
_journal_issue 2
_journal_name_full 'Journal of combinatorial chemistry'
_journal_page_first 286
_journal_page_last 291
_journal_paper_doi 10.1021/cc900176x
_journal_volume 12
_journal_year 2010
_chemical_formula_sum 'C19 H16 N4 O S'
_chemical_formula_weight 348.42
_chemical_name_systematic
; 
 (6-Amino-2-benzylsulfanyl-5-phenyl-pyrimidin-4-yloxy)-acetonitrile 
;
_space_group_IT_number 14
_symmetry_cell_setting monoclinic
_symmetry_space_group_name_Hall '-P 2yn'
_symmetry_space_group_name_H-M 'P 1 21/n 1'
_atom_sites_solution_hydrogens geom
_atom_sites_solution_primary direct
_atom_sites_solution_secondary difmap
_audit_creation_method SHELXL-97
_cell_angle_alpha 90.00
_cell_angle_beta 96.9100(10)
_cell_angle_gamma 90.00
_cell_formula_units_Z 4
_cell_length_a 6.9999(4)
_cell_length_b 17.4280(10)
_cell_length_c 13.8297(8)
_cell_measurement_reflns_used 4418
_cell_measurement_temperature 223(2)
_cell_measurement_theta_max 27.46
_cell_measurement_theta_min 2.34
_cell_volume 1674.89(17)
_computing_cell_refinement 'Bruker SMART'
_computing_data_collection 'Bruker SMART'
_computing_data_reduction 'Bruker SAINT'
_computing_molecular_graphics 'Bruker SHELXTL'
_computing_publication_material 'Bruker SHELXTL'
_computing_structure_refinement 'SHELXL-97 (Sheldrick, 1997)'
_computing_structure_solution 'SHELXS-97 (Sheldrick, 1990)'
_diffrn_ambient_temperature 223(2)
_diffrn_measured_fraction_theta_full 0.995
_diffrn_measured_fraction_theta_max 0.995
_diffrn_measurement_device_type 'CCD area detector'
_diffrn_measurement_method 'phi and omega scans'
_diffrn_radiation_monochromator graphite
_diffrn_radiation_source 'fine-focus sealed tube'
_diffrn_radiation_type MoK\a
_diffrn_radiation_wavelength 0.71073
_diffrn_reflns_av_R_equivalents 0.0240
_diffrn_reflns_av_sigmaI/netI 0.0264
_diffrn_reflns_limit_h_max 9
_diffrn_reflns_limit_h_min -9
_diffrn_reflns_limit_k_max 18
_diffrn_reflns_limit_k_min -22
_diffrn_reflns_limit_l_max 17
_diffrn_reflns_limit_l_min -18
_diffrn_reflns_number 11790
_diffrn_reflns_theta_full 27.60
_diffrn_reflns_theta_max 27.60
_diffrn_reflns_theta_min 1.89
_exptl_absorpt_coefficient_mu 0.208
_exptl_absorpt_correction_T_max 0.9326
_exptl_absorpt_correction_T_min 0.8545
_exptl_absorpt_correction_type sadabs(Sheldrick,2001)
_exptl_crystal_colour COLORLESS
_exptl_crystal_density_diffrn 1.382
_exptl_crystal_density_meas 0
_exptl_crystal_density_method 'not measured'
_exptl_crystal_description ROD
_exptl_crystal_F_000 728
_exptl_crystal_size_max 0.78
_exptl_crystal_size_mid 0.39
_exptl_crystal_size_min 0.34
_refine_diff_density_max 0.326
_refine_diff_density_min -0.247
_refine_diff_density_rms 0.049
_refine_ls_extinction_method none
_refine_ls_goodness_of_fit_ref 1.027
_refine_ls_hydrogen_treatment mixed
_refine_ls_matrix_type full
_refine_ls_number_parameters 234
_refine_ls_number_reflns 3861
_refine_ls_number_restraints 0
_refine_ls_restrained_S_all 1.027
_refine_ls_R_factor_all 0.0481
_refine_ls_R_factor_gt 0.0422
_refine_ls_shift/su_max 0.000
_refine_ls_shift/su_mean 0.000
_refine_ls_structure_factor_coef Fsqd
_refine_ls_weighting_details 'calc w=1/[\s^2^(Fo^2^)+(0.0576P)^2^+0.5468P] where P=(Fo^2^+2Fc^2^)/3'
_refine_ls_weighting_scheme calc
_refine_ls_wR_factor_gt 0.1053
_refine_ls_wR_factor_ref 0.1091
_reflns_number_gt 3424
_reflns_number_total 3861
_reflns_threshold_expression >2sigma(I)
_cod_data_source_file cc900176x_si_002.cif
_cod_data_source_block (6-Amino-2-benzylsulfanyl-5-phenyl-pyrimidin-4-yloxy)-acetonitrile
_cod_depositor_comments
;
The following automatic conversions were performed:

'_symmetry_cell_setting' value 'Monoclinic' changed to 'monoclinic'
according to /home/saulius/struct/CIF-dictionaries/cif_core.dic
dictionary named 'cif_core.dic' version 2.4.2 from 2011-04-26.

Automatic conversion script
Id: cif_fix_values 1715 2011-07-08 13:25:40Z adriana 
;
_cod_original_sg_symbol_H-M P2(1)/n
_cod_database_code 1502649

loop_
_symmetry_equiv_pos_as_xyz
'x, y, z'
'-x+1/2, y+1/2, -z+1/2'
'-x, -y, -z'
'x-1/2, -y-1/2, z-1/2'

loop_
_atom_site_label
_atom_site_type_symbol
_atom_site_fract_x
_atom_site_fract_y
_atom_site_fract_z
_atom_site_U_iso_or_equiv
_atom_site_adp_type
_atom_site_occupancy
_atom_site_symmetry_multiplicity
_atom_site_calc_flag
_atom_site_refinement_flags
S1 S 1.36565(5) 0.15611(2) 0.17292(3) 0.03179(12) Uani 1 1 d .
N2 N 1.30576(17) 0.07122(7) 0.01839(8) 0.0261(3) Uani 1 1 d .
O1 O 0.78059(15) 0.16408(6) -0.06720(8) 0.0327(3) Uani 1 1 d .
N1 N 1.04788(17) 0.15492(7) 0.04577(8) 0.0266(3) Uani 1 1 d .
C2 C 1.02538(19) 0.08043(8) -0.10260(10) 0.0235(3) Uani 1 1 d .
C4 C 1.2218(2) 0.12436(8) 0.06776(10) 0.0249(3) Uani 1 1 d .
N4 N 1.2887(2) -0.00856(8) -0.11391(10) 0.0317(3) Uani 1 1 d .
C7 C 0.9263(2) 0.06593(8) -0.20232(10) 0.0248(3) Uani 1 1 d .
C8 C 0.7317(2) 0.04680(9) -0.21842(11) 0.0299(3) Uani 1 1 d .
H8 H 0.6622 0.0395 -0.1651 0.036 Uiso 1 1 calc R
C3 C 1.20512(19) 0.04761(8) -0.06648(10) 0.0243(3) Uani 1 1 d .
C1 C 0.9557(2) 0.13204(8) -0.03913(10) 0.0253(3) Uani 1 1 d .
C14 C 1.0487(2) 0.20877(9) 0.26402(10) 0.0276(3) Uani 1 1 d .
C12 C 1.0253(2) 0.07644(8) -0.28332(10) 0.0293(3) Uani 1 1 d .
H12 H 1.1568 0.0892 -0.2741 0.035 Uiso 1 1 calc R
C11 C 0.9322(3) 0.06829(10) -0.37713(11) 0.0367(4) Uani 1 1 d .
H11 H 1.0005 0.0758 -0.4309 0.044 Uiso 1 1 calc R
C13 C 1.2208(2) 0.23233(9) 0.21457(12) 0.0336(3) Uani 1 1 d .
H13A H 1.3042 0.2644 0.2601 0.040 Uiso 1 1 calc R
H13B H 1.1748 0.2644 0.1584 0.040 Uiso 1 1 calc R
C5 C 0.7006(2) 0.21043(9) 0.00346(11) 0.0334(3) Uani 1 1 d .
H5A H 0.7200 0.1845 0.0668 0.040 Uiso 1 1 calc R
H5B H 0.5617 0.2155 -0.0154 0.040 Uiso 1 1 calc R
C9 C 0.6399(2) 0.03837(10) -0.31224(12) 0.0374(4) Uani 1 1 d .
H9 H 0.5088 0.0252 -0.3220 0.045 Uiso 1 1 calc R
C18 C 0.8704(3) 0.12063(10) 0.35291(12) 0.0397(4) Uani 1 1 d .
H18 H 0.8569 0.0714 0.3789 0.048 Uiso 1 1 calc R
C15 C 0.9098(2) 0.26407(9) 0.27474(13) 0.0365(4) Uani 1 1 d .
H15 H 0.9214 0.3131 0.2478 0.044 Uiso 1 1 calc R
C19 C 1.0261(2) 0.13679(10) 0.30325(11) 0.0345(3) Uani 1 1 d .
H19 H 1.1176 0.0984 0.2961 0.041 Uiso 1 1 calc R
C6 C 0.7868(2) 0.28702(10) 0.01321(11) 0.0360(4) Uani 1 1 d .
C16 C 0.7550(2) 0.24784(10) 0.32454(14) 0.0419(4) Uani 1 1 d .
H16 H 0.6625 0.2860 0.3312 0.050 Uiso 1 1 calc R
N3 N 0.8468(3) 0.34772(10) 0.02127(14) 0.0557(4) Uani 1 1 d .
C10 C 0.7397(3) 0.04925(10) -0.39176(12) 0.0404(4) Uani 1 1 d .
H10 H 0.6766 0.0437 -0.4553 0.048 Uiso 1 1 calc R
C17 C 0.7349(2) 0.17630(11) 0.36443(12) 0.0387(4) Uani 1 1 d .
H17 H 0.6303 0.1656 0.3990 0.046 Uiso 1 1 calc R
H2N H 1.230(3) -0.0292(11) -0.1631(14) 0.036(5) Uiso 1 1 d .
H1N H 1.400(3) -0.0276(11) -0.0843(14) 0.041(5) Uiso 1 1 d .

loop_
_atom_site_aniso_label
_atom_site_aniso_U_11
_atom_site_aniso_U_22
_atom_site_aniso_U_33
_atom_site_aniso_U_23
_atom_site_aniso_U_13
_atom_site_aniso_U_12
S1 0.0231(2) 0.0442(2) 0.0277(2) -0.00973(15) 0.00146(14) 0.00178(15)
N2 0.0228(6) 0.0302(6) 0.0252(6) -0.0012(5) 0.0029(4) 0.0016(5)
O1 0.0274(5) 0.0408(6) 0.0290(5) -0.0046(4) -0.0003(4) 0.0114(4)
N1 0.0249(6) 0.0314(6) 0.0237(6) -0.0007(5) 0.0044(5) 0.0036(5)
C2 0.0224(7) 0.0250(7) 0.0234(6) 0.0014(5) 0.0041(5) -0.0011(5)
C4 0.0232(7) 0.0293(7) 0.0225(6) 0.0007(5) 0.0038(5) -0.0010(5)
N4 0.0280(7) 0.0343(7) 0.0321(7) -0.0087(6) 0.0003(5) 0.0065(5)
C7 0.0273(7) 0.0214(6) 0.0253(7) 0.0005(5) 0.0019(5) 0.0015(5)
C8 0.0275(7) 0.0292(7) 0.0329(8) 0.0021(6) 0.0028(6) 0.0001(6)
C3 0.0236(7) 0.0252(7) 0.0245(6) 0.0017(5) 0.0053(5) -0.0015(5)
C1 0.0227(7) 0.0290(7) 0.0244(7) 0.0044(5) 0.0037(5) 0.0017(5)
C14 0.0270(7) 0.0325(8) 0.0226(6) -0.0085(6) -0.0002(5) 0.0010(6)
C12 0.0311(8) 0.0291(7) 0.0282(7) -0.0004(6) 0.0048(6) -0.0017(6)
C11 0.0473(10) 0.0377(9) 0.0256(7) 0.0009(6) 0.0065(7) 0.0021(7)
C13 0.0335(8) 0.0332(8) 0.0351(8) -0.0112(6) 0.0084(6) -0.0024(6)
C5 0.0252(7) 0.0422(9) 0.0333(8) -0.0033(7) 0.0060(6) 0.0083(6)
C9 0.0302(8) 0.0380(9) 0.0415(9) -0.0018(7) -0.0057(7) 0.0006(7)
C18 0.0463(10) 0.0383(9) 0.0359(8) 0.0039(7) 0.0106(7) 0.0037(7)
C15 0.0345(8) 0.0294(8) 0.0454(9) -0.0037(7) 0.0042(7) 0.0031(6)
C19 0.0360(8) 0.0358(8) 0.0326(8) -0.0011(6) 0.0078(6) 0.0097(7)
C6 0.0300(8) 0.0450(10) 0.0323(8) -0.0037(7) 0.0011(6) 0.0102(7)
C16 0.0312(8) 0.0414(9) 0.0539(10) -0.0084(8) 0.0080(7) 0.0094(7)
N3 0.0509(10) 0.0488(10) 0.0653(11) -0.0063(8) -0.0010(8) 0.0022(8)
C10 0.0474(10) 0.0425(9) 0.0280(8) -0.0018(7) -0.0089(7) 0.0036(8)
C17 0.0318(8) 0.0496(10) 0.0362(8) -0.0052(7) 0.0103(7) 0.0006(7)

loop_
_atom_type_symbol
_atom_type_description
_atom_type_scat_dispersion_real
_atom_type_scat_dispersion_imag
_atom_type_scat_source
C C 0.0033 0.0016 'International Tables Vol C Tables 4.2.6.8 and 6.1.1.4'
H H 0.0000 0.0000 'International Tables Vol C Tables 4.2.6.8 and 6.1.1.4'
N N 0.0061 0.0033 'International Tables Vol C Tables 4.2.6.8 and 6.1.1.4'
O O 0.0106 0.0060 'International Tables Vol C Tables 4.2.6.8 and 6.1.1.4'
S S 0.1246 0.1234 'International Tables Vol C Tables 4.2.6.8 and 6.1.1.4'

loop_
_geom_angle_atom_site_label_1
_geom_angle_atom_site_label_2
_geom_angle_atom_site_label_3
_geom_angle
C4 S1 C13 102.00(7)
C4 N2 C3 116.09(12)
C1 O1 C5 116.71(11)
C4 N1 C1 114.53(12)
C1 C2 C3 113.83(12)
C1 C2 C7 122.44(12)
C3 C2 C7 123.58(12)
N2 C4 N1 127.64(13)
N2 C4 S1 113.60(10)
N1 C4 S1 118.76(11)
C8 C7 C12 118.19(13)
C8 C7 C2 121.74(13)
C12 C7 C2 119.93(13)
C9 C8 C7 120.65(14)
N4 C3 N2 115.44(13)
N4 C3 C2 122.64(13)
N2 C3 C2 121.91(12)
N1 C1 O1 116.97(12)
N1 C1 C2 125.64(13)
O1 C1 C2 117.35(12)
C19 C14 C15 118.22(14)
C19 C14 C13 123.94(13)
C15 C14 C13 117.75(14)
C11 C12 C7 120.87(14)
C10 C11 C12 120.19(15)
C14 C13 S1 116.92(11)
O1 C5 C6 112.71(13)
C8 C9 C10 120.50(15)
C17 C18 C19 120.48(16)
C16 C15 C14 120.80(16)
C14 C19 C18 120.83(15)
N3 C6 C5 177.29(18)
C17 C16 C15 120.60(15)
C11 C10 C9 119.60(15)
C16 C17 C18 119.05(15)

loop_
_geom_bond_atom_site_label_1
_geom_bond_atom_site_label_2
_geom_bond_distance
S1 C4 1.7557(14)
S1 C13 1.8068(16)
N2 C4 1.3289(18)
N2 C3 1.3580(18)
O1 C1 1.3601(17)
O1 C5 1.4328(17)
N1 C4 1.3302(18)
N1 C1 1.3311(18)
C2 C1 1.3860(19)
C2 C3 1.4172(19)
C2 C7 1.4889(19)
N4 C3 1.3501(19)
C7 C8 1.394(2)
C7 C12 1.399(2)
C8 C9 1.385(2)
C14 C19 1.383(2)
C14 C15 1.389(2)
C14 C13 1.512(2)
C12 C11 1.387(2)
C11 C10 1.379(2)
C5 C6 1.464(2)
C9 C10 1.385(2)
C18 C17 1.379(2)
C18 C19 1.386(2)
C15 C16 1.382(2)
C6 N3 1.139(2)
C16 C17 1.377(3)

loop_
_geom_torsion_atom_site_label_1
_geom_torsion_atom_site_label_2
_geom_torsion_atom_site_label_3
_geom_torsion_atom_site_label_4
_geom_torsion
C3 N2 C4 N1 2.9(2)
C3 N2 C4 S1 -176.53(10)
C1 N1 C4 N2 -4.6(2)
C1 N1 C4 S1 174.76(10)
C13 S1 C4 N2 174.86(11)
C13 S1 C4 N1 -4.61(13)
C1 C2 C7 C8 -52.5(2)
C3 C2 C7 C8 132.40(15)
C1 C2 C7 C12 123.24(15)
C3 C2 C7 C12 -51.90(19)
C12 C7 C8 C9 0.1(2)
C2 C7 C8 C9 175.87(14)
C4 N2 C3 N4 -177.46(13)
C4 N2 C3 C2 3.0(2)
C1 C2 C3 N4 174.30(13)
C7 C2 C3 N4 -10.2(2)
C1 C2 C3 N2 -6.17(19)
C7 C2 C3 N2 169.35(12)
C4 N1 C1 O1 -177.21(12)
C4 N1 C1 C2 0.5(2)
C5 O1 C1 N1 -8.95(19)
C5 O1 C1 C2 173.10(13)
C3 C2 C1 N1 4.4(2)
C7 C2 C1 N1 -171.17(13)
C3 C2 C1 O1 -177.85(12)
C7 C2 C1 O1 6.6(2)
C8 C7 C12 C11 0.2(2)
C2 C7 C12 C11 -175.62(14)
C7 C12 C11 C10 -0.3(2)
C19 C14 C13 S1 19.0(2)
C15 C14 C13 S1 -164.34(12)
C4 S1 C13 C14 75.81(13)
C1 O1 C5 C6 77.90(16)
C7 C8 C9 C10 -0.4(2)
C19 C14 C15 C16 0.9(2)
C13 C14 C15 C16 -175.96(15)
C15 C14 C19 C18 -0.8(2)
C13 C14 C19 C18 175.93(15)
C17 C18 C19 C14 -0.2(3)
O1 C5 C6 N3 143(4)
C14 C15 C16 C17 -0.2(3)
C12 C11 C10 C9 0.1(3)
C8 C9 C10 C11 0.3(3)
C15 C16 C17 C18 -0.8(3)
C19 C18 C17 C16 1.0(3)
